data_7241120
loop_
_publ_author_name
'Tong, Xiao-Lan'
'Wang, Shan'
'Gao, Hong Xia'
'Ge, Ying Chong'
'Zuo, Jun'
'Liu, Fen'
'Ding, Jianhua'
'Xiong, Jianbo'

_publ_section_title
;
 Hydrothermal Synthesis of Two 2D Uranyl Coordination Polymers, Structure,
 Luminescence, and Photocatalytic Degradation of Rhodamine B
;
_journal_name_full CrystEngComm
_journal_paper_doi 10.1039/D0CE01091J
_journal_year 2020
_chemical_formula_sum 'C14 H8 O6 U'
_chemical_formula_weight 510.23
_space_group_IT_number 14
_space_group_name_Hall '-P 2ybc'
_space_group_name_H-M_alt 'P 1 21/c 1'
_symmetry_cell_setting monoclinic
_symmetry_space_group_name_H-M 'P 1 21/c 1'
_atom_sites_solution_hydrogens geom
_atom_sites_solution_primary direct
_atom_sites_solution_secondary difmap
_audit_creation_method SHELXL-97
_audit_update_record
;
2020-06-21 deposited with the CCDC.	2020-08-24 downloaded from the CCDC.
;
_cell_angle_alpha 90.00
_cell_angle_beta 102.3600(10)
_cell_angle_gamma 90.00
_cell_formula_units_Z 4
_cell_length_a 10.8713(4)
_cell_length_b 14.5655(6)
_cell_length_c 8.7376(4)
_cell_measurement_reflns_used 12220
_cell_measurement_temperature 293(2)
_cell_measurement_theta_max 27.5
_cell_measurement_theta_min 3.1
_cell_volume 1351.50(10)
_computing_cell_refinement 'Bruker SMART'
_computing_data_collection 'Bruker SMART'
_computing_data_reduction 'Bruker SAINT'
_computing_molecular_graphics 'Bruker SHELXTL'
_computing_publication_material 'Bruker SHELXTL'
_computing_structure_refinement 'SHELXL-97 (Sheldrick, 1997)'
_computing_structure_solution 'SHELXS-97 (Sheldrick, 1990)'
_diffrn_ambient_temperature 293(2)
_diffrn_measured_fraction_theta_full 0.997
_diffrn_measured_fraction_theta_max 0.997
_diffrn_measurement_device_type 'D8 QUEST'
_diffrn_measurement_method \w
_diffrn_radiation_monochromator graphite
_diffrn_radiation_source 'fine-focus sealed tube'
_diffrn_radiation_type MoK\a
_diffrn_radiation_wavelength 0.71073
_diffrn_reflns_av_R_equivalents 0.0288
_diffrn_reflns_av_sigmaI/netI 0.0209
_diffrn_reflns_limit_h_max 12
_diffrn_reflns_limit_h_min -12
_diffrn_reflns_limit_k_max 17
_diffrn_reflns_limit_k_min -17
_diffrn_reflns_limit_l_max 10
_diffrn_reflns_limit_l_min -10
_diffrn_reflns_number 14661
_diffrn_reflns_theta_full 25.01
_diffrn_reflns_theta_max 25.01
_diffrn_reflns_theta_min 3.06
_diffrn_standards_decay_% 0
_diffrn_standards_interval_count 0
_diffrn_standards_interval_time 0
_diffrn_standards_number 0
_exptl_absorpt_coefficient_mu 12.034
_exptl_absorpt_correction_T_max 0.2490
_exptl_absorpt_correction_T_min 0.1970
_exptl_absorpt_correction_type multi-scan
_exptl_absorpt_process_details crystalclear
_exptl_crystal_colour yellow
_exptl_crystal_density_diffrn 2.508
_exptl_crystal_density_method 'not measured'
_exptl_crystal_description cuboid
_exptl_crystal_F_000 928
_exptl_crystal_size_max 0.20
_exptl_crystal_size_mid 0.18
_exptl_crystal_size_min 0.16
_refine_diff_density_max 0.727
_refine_diff_density_min -0.393
_refine_diff_density_rms 0.113
_refine_ls_extinction_method none
_refine_ls_goodness_of_fit_ref 1.078
_refine_ls_hydrogen_treatment mixed
_refine_ls_matrix_type full
_refine_ls_number_parameters 190
_refine_ls_number_reflns 2372
_refine_ls_number_restraints 0
_refine_ls_restrained_S_all 1.078
_refine_ls_R_factor_all 0.0257
_refine_ls_R_factor_gt 0.0175
_refine_ls_shift/su_max 0.001
_refine_ls_shift/su_mean 0.000
_refine_ls_structure_factor_coef Fsqd
_refine_ls_weighting_details 'calc w=1/[\s^2^(Fo^2^)+(0.0178P)^2^+1.6641P] where P=(Fo^2^+2Fc^2^)/3'
_refine_ls_weighting_scheme calc
_refine_ls_wR_factor_gt 0.0373
_refine_ls_wR_factor_ref 0.0393
_reflns_number_gt 2049
_reflns_number_total 2372
_reflns_threshold_expression >2sigma(I)
_cod_data_source_file d0ce01091j2.cif
_cod_data_source_block 1
_cod_depositor_comments
;
The following automatic conversions were performed:

data item '_exptl_absorpt_correction_type' value 'Multi-scan' was
changed to 'multi-scan' in accordance with the
/home/data/users/saulius/crontab/automatic-downloads/rss-feeds/RSC/lib/dictionaries/cif_core.dic
dictionary named 'cif_core.dic' version 2.4.2 last updated on
2011-04-26.

Automatic conversion script
Id: cif_fix_values 7556 2019-12-06 15:28:31Z antanas 
;
_cod_original_cell_volume 1351.49(10)
_cod_original_sg_symbol_H-M P2(1)/c
_cod_database_code 7241120

loop_
_symmetry_equiv_pos_as_xyz
'x, y, z'
'-x, y+1/2, -z+1/2'
'-x, -y, -z'
'x, -y-1/2, z-1/2'

loop_
_atom_site_label
_atom_site_type_symbol
_atom_site_fract_x
_atom_site_fract_y
_atom_site_fract_z
_atom_site_U_iso_or_equiv
_atom_site_adp_type
_atom_site_occupancy
_atom_site_symmetry_multiplicity
_atom_site_calc_flag
_atom_site_refinement_flags
_atom_site_disorder_assembly
_atom_site_disorder_group
O2 O 0.8088(3) -0.15567(19) 0.0310(3) 0.0245(7) Uani 1 1 d . . .
O5 O 0.3820(3) 0.3832(2) -0.2659(3) 0.0279(7) Uani 1 1 d . . .
O1 O 0.8148(3) -0.24879(19) 0.2326(3) 0.0253(7) Uani 1 1 d . . .
C1 C 0.8520(4) -0.1772(3) 0.1716(5) 0.0195(9) Uani 1 1 d . . .
U1 U 0.353521(14) 0.273410(11) -0.345917(17) 0.01911(6) Uani 1 1 d . . .
C11 C 0.6571(4) 0.1348(3) -0.0233(4) 0.0196(9) Uani 1 1 d . . .
C14 C 0.5547(4) 0.1904(3) -0.1161(5) 0.0219(9) Uani 1 1 d . . .
O4 O 0.5690(3) 0.2292(2) -0.2397(3) 0.0324(7) Uani 1 1 d . . .
O3 O 0.4469(3) 0.19884(19) -0.0763(3) 0.0221(6) Uani 1 1 d . . .
O6 O 0.3283(3) 0.1620(2) -0.4180(3) 0.0301(7) Uani 1 1 d . . .
C10 C 0.7776(4) 0.1431(3) -0.0488(5) 0.0235(10) Uani 1 1 d . . .
H10 H 0.7934 0.1837 -0.1245 0.028 Uiso 1 1 calc R . .
C12 C 0.6347(4) 0.0721(3) 0.0883(4) 0.0214(9) Uani 1 1 d . . .
H12 H 0.5539 0.0656 0.1062 0.026 Uiso 1 1 calc R . .
C6 C 1.0669(4) 0.0209(3) 0.3177(5) 0.0297(11) Uani 1 1 d . . .
H6 H 1.0732 0.0839 0.3033 0.036 Uiso 1 1 calc R . .
C2 C 0.9533(4) -0.1197(3) 0.2654(4) 0.0203(9) Uani 1 1 d . . .
C5 C 1.1649(4) -0.0244(3) 0.4127(5) 0.0360(12) Uani 1 1 d . . .
H5 H 1.2371 0.0076 0.4596 0.043 Uiso 1 1 calc R . .
C3 C 1.0503(4) -0.1641(3) 0.3664(5) 0.0297(11) Uani 1 1 d . . .
H3 H 1.0437 -0.2265 0.3858 0.036 Uiso 1 1 calc R . .
C4 C 1.1569(4) -0.1168(3) 0.4389(5) 0.0374(12) Uani 1 1 d . . .
H4 H 1.2227 -0.1473 0.5050 0.045 Uiso 1 1 calc R . .
C13 C 0.7308(4) 0.0202(3) 0.1713(5) 0.0235(10) Uani 1 1 d . . .
H13 H 0.7145 -0.0216 0.2449 0.028 Uiso 1 1 calc R . .
C7 C 0.9587(4) -0.0245(3) 0.2424(4) 0.0207(9) Uani 1 1 d . . .
C9 C 0.8747(4) 0.0916(3) 0.0372(5) 0.0241(10) Uani 1 1 d . . .
H9 H 0.9558 0.0992 0.0207 0.029 Uiso 1 1 calc R . .
C8 C 0.8535(4) 0.0290(3) 0.1471(5) 0.0204(9) Uani 1 1 d . . .

loop_
_atom_site_aniso_label
_atom_site_aniso_U_11
_atom_site_aniso_U_22
_atom_site_aniso_U_33
_atom_site_aniso_U_23
_atom_site_aniso_U_13
_atom_site_aniso_U_12
O2 0.0298(17) 0.0236(17) 0.0174(15) 0.0002(13) -0.0010(13) -0.0059(13)
O5 0.0337(17) 0.0259(17) 0.0245(16) -0.0018(14) 0.0071(14) -0.0067(14)
O1 0.0238(16) 0.0247(17) 0.0286(16) 0.0035(13) 0.0082(14) -0.0028(13)
C1 0.019(2) 0.018(2) 0.024(2) -0.0048(19) 0.0105(18) 0.0060(19)
U1 0.02295(10) 0.01918(9) 0.01473(8) 0.00219(7) 0.00301(6) -0.00022(8)
C11 0.022(2) 0.017(2) 0.018(2) -0.0035(17) 0.0014(18) -0.0009(18)
C14 0.023(2) 0.020(2) 0.021(2) -0.0011(19) 0.0028(19) 0.0014(19)
O4 0.0290(17) 0.0407(19) 0.0286(17) 0.0151(15) 0.0083(14) 0.0060(15)
O3 0.0219(16) 0.0259(16) 0.0189(14) 0.0017(12) 0.0056(12) 0.0032(13)
O6 0.0401(19) 0.0212(17) 0.0305(16) 0.0041(14) 0.0112(14) -0.0006(14)
C10 0.029(2) 0.019(2) 0.023(2) 0.0060(18) 0.0073(19) -0.0005(19)
C12 0.017(2) 0.022(2) 0.026(2) -0.0020(19) 0.0074(19) -0.0012(18)
C6 0.031(3) 0.023(2) 0.033(3) -0.003(2) 0.002(2) -0.005(2)
C2 0.022(2) 0.024(2) 0.015(2) -0.0019(18) 0.0019(18) -0.0008(19)
C5 0.028(3) 0.038(3) 0.035(3) -0.006(2) -0.010(2) -0.007(2)
C3 0.032(3) 0.024(3) 0.029(2) 0.000(2) -0.003(2) 0.000(2)
C4 0.034(3) 0.039(3) 0.031(3) 0.001(2) -0.010(2) 0.004(2)
C13 0.027(2) 0.021(2) 0.023(2) 0.0042(19) 0.0072(19) -0.0003(19)
C7 0.022(2) 0.023(2) 0.017(2) -0.0046(18) 0.0033(18) 0.0016(19)
C9 0.024(2) 0.021(2) 0.029(2) 0.001(2) 0.010(2) -0.0016(19)
C8 0.024(2) 0.016(2) 0.021(2) -0.0032(18) 0.0049(18) 0.0011(19)

loop_
_atom_type_symbol
_atom_type_description
_atom_type_scat_dispersion_real
_atom_type_scat_dispersion_imag
_atom_type_scat_source
C C 0.0033 0.0016 'International Tables Vol C Tables 4.2.6.8 and 6.1.1.4'
H H 0.0000 0.0000 'International Tables Vol C Tables 4.2.6.8 and 6.1.1.4'
O O 0.0106 0.0060 'International Tables Vol C Tables 4.2.6.8 and 6.1.1.4'
U U -9.6767 9.6646 'International Tables Vol C Tables 4.2.6.8 and 6.1.1.4'

loop_
_geom_angle_atom_site_label_1
_geom_angle_atom_site_label_2
_geom_angle_atom_site_label_3
_geom_angle
_geom_angle_site_symmetry_1
_geom_angle_site_symmetry_3
_geom_angle_publ_flag
C1 O2 U1 128.9(3) . 2_644 ?
C1 O1 U1 131.6(3) . 3_655 ?
O2 C1 O1 121.8(4) . . ?
O2 C1 C2 118.5(4) . . ?
O1 C1 C2 119.7(4) . . ?
O6 U1 O5 177.56(13) . . ?
O6 U1 O1 86.10(12) . 3_655 ?
O5 U1 O1 93.43(12) . 3_655 ?
O6 U1 O2 97.09(12) . 2_654 ?
O5 U1 O2 85.18(12) . 2_654 ?
O1 U1 O2 79.36(10) 3_655 2_654 ?
O6 U1 O4 87.42(12) . . ?
O5 U1 O4 90.93(12) . . ?
O1 U1 O4 126.29(10) 3_655 . ?
O2 U1 O4 154.30(10) 2_654 . ?
O6 U1 O3 85.31(11) . 4_565 ?
O5 U1 O3 96.18(11) . 4_565 ?
O1 U1 O3 152.06(10) 3_655 4_565 ?
O2 U1 O3 75.40(9) 2_654 4_565 ?
O4 U1 O3 79.79(9) . 4_565 ?
O6 U1 O3 86.49(11) . . ?
O5 U1 O3 91.07(11) . . ?
O1 U1 O3 74.65(9) 3_655 . ?
O2 U1 O3 153.47(9) 2_654 . ?
O4 U1 O3 51.74(9) . . ?
O3 U1 O3 131.13(11) 4_565 . ?
C10 C11 C12 118.9(4) . . ?
C10 C11 C14 119.6(4) . . ?
C12 C11 C14 121.4(4) . . ?
O4 C14 O3 118.2(4) . . ?
O4 C14 C11 120.2(4) . . ?
O3 C14 C11 121.6(4) . . ?
C14 O4 U1 99.3(2) . . ?
C14 O3 U1 141.7(2) . 4_566 ?
C14 O3 U1 89.8(2) . . ?
U1 O3 U1 121.40(11) 4_566 . ?
C9 C10 C11 120.4(4) . . ?
C13 C12 C11 120.4(4) . . ?
C5 C6 C7 121.8(4) . . ?
C3 C2 C7 120.3(4) . . ?
C3 C2 C1 117.6(4) . . ?
C7 C2 C1 121.8(4) . . ?
C4 C5 C6 120.3(4) . . ?
C4 C3 C2 120.6(4) . . ?
C5 C4 C3 119.4(4) . . ?
C12 C13 C8 120.9(4) . . ?
C6 C7 C2 117.4(4) . . ?
C6 C7 C8 119.3(4) . . ?
C2 C7 C8 123.3(4) . . ?
C8 C9 C10 121.1(4) . . ?
C9 C8 C13 118.1(4) . . ?
C9 C8 C7 121.0(4) . . ?
C13 C8 C7 120.8(4) . . ?

loop_
_geom_bond_atom_site_label_1
_geom_bond_atom_site_label_2
_geom_bond_distance
_geom_bond_site_symmetry_2
_geom_bond_publ_flag
O2 C1 1.257(4) . ?
O2 U1 2.361(3) 2_644 ?
O5 U1 1.747(3) . ?
O1 C1 1.276(5) . ?
O1 U1 2.288(3) 3_655 ?
C1 C2 1.483(6) . ?
U1 O6 1.741(3) . ?
U1 O1 2.288(3) 3_655 ?
U1 O2 2.361(3) 2_654 ?
U1 O4 2.416(3) . ?
U1 O3 2.475(3) 4_565 ?
U1 O3 2.595(3) . ?
C11 C10 1.381(6) . ?
C11 C12 1.395(5) . ?
C11 C14 1.472(6) . ?
C14 O4 1.258(5) . ?
C14 O3 1.297(5) . ?
O3 U1 2.475(3) 4_566 ?
C10 C9 1.379(6) . ?
C12 C13 1.365(5) . ?
C6 C5 1.373(6) . ?
C6 C7 1.386(6) . ?
C2 C3 1.382(6) . ?
C2 C7 1.405(5) . ?
C5 C4 1.370(6) . ?
C3 C4 1.381(6) . ?
C13 C8 1.401(5) . ?
C7 C8 1.483(5) . ?
C9 C8 1.379(6) . ?
